data_7216544
loop_
_publ_author_name
'Cruickshank, Dyanne L.'
'Younis, Yassir'
'Njuguna, Nicholas M.'
'Ongarora, Dennis S. B.'
'Chibale, Kelly'
'Caira, Mino R.'

_publ_section_title
;
 Alternative solid-state forms of a potent antimalarial aminopyridine:
 X-ray crystallographic, thermal and solubility aspects
;
_journal_issue 26
_journal_name_full CrystEngComm
_journal_page_first 5781
_journal_paper_doi 10.1039/c3ce41798k
_journal_volume 16
_journal_year 2014
_chemical_formula_moiety 'C18 H18 N3 O3 S1, C8 H13 O4'
_chemical_formula_sum 'C26 H31 N3 O7 S'
_chemical_formula_weight 529.60
_chemical_melting_point 419
_chemical_name_systematic
; 
 3-6(-Methoxypyridin-3-yl)-5-(4-methylsulfonylphenyl)-
pyridine-2-amine. octanedioate salt
;
_space_group_IT_number 2
_symmetry_cell_setting triclinic
_symmetry_space_group_name_Hall '-P 1'
_symmetry_space_group_name_H-M 'P -1'
_atom_sites_solution_hydrogens geom
_atom_sites_solution_primary direct
_atom_sites_solution_secondary difmap
_audit_creation_method SHELXL-97
_cell_angle_alpha 75.627(2)
_cell_angle_beta 88.814(2)
_cell_angle_gamma 89.651(2)
_cell_formula_units_Z 2
_cell_length_a 5.4192(7)
_cell_length_b 12.1987(15)
_cell_length_c 19.705(3)
_cell_measurement_reflns_used 6897
_cell_measurement_temperature 173(2)
_cell_measurement_theta_max 29.34
_cell_measurement_theta_min 1.72
_cell_volume 1261.6(3)
_computing_cell_refinement 'SAINT (Bruker, 2001)'
_computing_data_collection 'Bruker Apex2'
_computing_data_reduction 'Bruker SAINT, SADABS and XPREP'
_computing_molecular_graphics
;
Mercury (Macrae at al., 2006) and POV-RAY (Cason, 2003)
;
_computing_publication_material 'PLATON (Spek, 2003)'
_computing_structure_refinement 'SHELXH-97 (Sheldrick, 1997)'
_computing_structure_solution 'SHELXS-97 (Sheldrick, 1990)'
_diffrn_ambient_temperature 173(2)
_diffrn_measured_fraction_theta_full 0.994
_diffrn_measured_fraction_theta_max 0.994
_diffrn_measurement_device_type 'Bruker Kappa Apex II Duo diffractometer'
_diffrn_measurement_method 'phi- and omega-scans of 0.5 deg.'
_diffrn_radiation_monochromator graphite
_diffrn_radiation_source 'fine-focus sealed tube'
_diffrn_radiation_type MoK\a
_diffrn_radiation_wavelength 0.71073
_diffrn_reflns_av_R_equivalents 0.0509
_diffrn_reflns_av_sigmaI/netI 0.0654
_diffrn_reflns_limit_h_max 7
_diffrn_reflns_limit_h_min -7
_diffrn_reflns_limit_k_max 16
_diffrn_reflns_limit_k_min -16
_diffrn_reflns_limit_l_max 27
_diffrn_reflns_limit_l_min -27
_diffrn_reflns_number 26058
_diffrn_reflns_theta_full 29.34
_diffrn_reflns_theta_max 29.34
_diffrn_reflns_theta_min 1.72
_exptl_absorpt_coefficient_mu 0.180
_exptl_absorpt_correction_T_max 0.9707
_exptl_absorpt_correction_T_min 0.9585
_exptl_absorpt_correction_type multi-scan
_exptl_absorpt_process_details 'SADABS (Sheldrick, 2008)'
_exptl_crystal_colour 'translucent yellow'
_exptl_crystal_density_diffrn 1.394
_exptl_crystal_density_method 'not measured'
_exptl_crystal_description rods
_exptl_crystal_F_000 560
_exptl_crystal_size_max 0.24
_exptl_crystal_size_mid 0.23
_exptl_crystal_size_min 0.17
_refine_diff_density_max 0.272
_refine_diff_density_min -0.357
_refine_diff_density_rms 0.048
_refine_ls_extinction_method none
_refine_ls_goodness_of_fit_ref 0.905
_refine_ls_hydrogen_treatment constr
_refine_ls_matrix_type full
_refine_ls_number_parameters 337
_refine_ls_number_reflns 6897
_refine_ls_number_restraints 0
_refine_ls_restrained_S_all 0.905
_refine_ls_R_factor_all 0.0696
_refine_ls_R_factor_gt 0.0409
_refine_ls_shift/su_max 0.000
_refine_ls_shift/su_mean 0.000
_refine_ls_structure_factor_coef Fsqd
_refine_ls_weighting_details 'calc w=1/[\s^2^(Fo^2^)+(0.0439P)^2^+0.0000P] where P=(Fo^2^+2Fc^2^)/3'
_refine_ls_weighting_scheme calc
_refine_ls_wR_factor_gt 0.0887
_refine_ls_wR_factor_ref 0.0962
_reflns_number_gt 4483
_reflns_number_total 6897
_reflns_threshold_expression >2sigma(I)
_cod_data_source_file c3ce41798k.txt
_cod_data_source_block c:\dyanne~1\2013\007\s3sube~1\007suba
_cod_depositor_comments
;
The following automatic conversions were performed:

'_symmetry_cell_setting' value 'Triclinic' changed to 'triclinic'
according to
/usr/data/users/saulius/crontab/automatic-downloads/rss-feeds/RSC/lib/dictionaries/cif_core.dic
dictionary named 'cif_core.dic' version 2.4.2 from 2011-04-26.

Automatic conversion script
Id: cif_fix_values 2281 2013-09-26 08:29:07Z andrius 

 Adding full bibliography for 7216538--7216544.cif.
;
_cod_original_sg_symbol_H-M P-1
_cod_database_code 7216544

loop_
_symmetry_equiv_pos_as_xyz
'x, y, z'
'-x, -y, -z'

loop_
_atom_site_label
_atom_site_type_symbol
_atom_site_fract_x
_atom_site_fract_y
_atom_site_fract_z
_atom_site_U_iso_or_equiv
_atom_site_adp_type
_atom_site_occupancy
_atom_site_symmetry_multiplicity
_atom_site_calc_flag
_atom_site_refinement_flags
S22 S 0.55487(7) 0.70101(3) -0.12365(2) 0.02417(10) Uani 1 1 d .
O1A O 0.3252(2) 0.62760(9) 0.45526(6) 0.0330(3) Uani 1 1 d .
O1B O -0.0336(3) 0.88634(11) 0.26879(7) 0.0509(4) Uani 1 1 d .
H1B H 0.0744 0.8436 0.2915 0.061 Uiso 1 1 calc R
O2 O 1.5987(2) 0.15123(9) 0.37920(6) 0.0339(3) Uani 1 1 d .
O3A O 0.2613(2) 0.74362(10) 0.35099(6) 0.0377(3) Uani 1 1 d .
O3B O 0.1298(3) 0.82743(13) 0.18065(7) 0.0604(5) Uani 1 1 d .
O23 O 0.6672(2) 0.60981(9) -0.14743(6) 0.0309(3) Uani 1 1 d .
O24 O 0.29786(19) 0.72612(10) -0.13811(6) 0.0352(3) Uani 1 1 d .
N4 N 1.2565(2) 0.22061(10) 0.31446(7) 0.0253(3) Uani 1 1 d .
N13 N 0.5961(2) 0.62818(10) 0.30052(7) 0.0247(3) Uani 1 1 d .
H13 H 0.5095 0.6666 0.3251 0.030 Uiso 1 1 calc R
N15 N 0.7600(2) 0.53371(11) 0.40495(7) 0.0267(3) Uani 1 1 d .
H15A H 0.6643 0.5747 0.4257 0.032 Uiso 1 1 calc R
H15B H 0.8596 0.4829 0.4300 0.032 Uiso 1 1 calc R
C1 C 1.6344(3) 0.07563(15) 0.33430(9) 0.0378(4) Uani 1 1 d .
H1A H 1.4866 0.0289 0.3363 0.057 Uiso 1 1 calc R
H1D H 1.7769 0.0267 0.3500 0.057 Uiso 1 1 calc R
H1C H 1.6640 0.1197 0.2860 0.057 Uiso 1 1 calc R
C2A C 0.2140(3) 0.70831(13) 0.41675(8) 0.0277(4) Uani 1 1 d .
C2B C -0.0198(3) 0.88274(13) 0.20287(9) 0.0304(4) Uani 1 1 d .
C3 C 1.4165(3) 0.22941(13) 0.36239(8) 0.0250(3) Uani 1 1 d .
C4A C 0.0215(3) 0.77207(13) 0.44775(8) 0.0294(4) Uani 1 1 d .
H4A1 H -0.0299 0.7265 0.4947 0.035 Uiso 1 1 calc R
H4A2 H -0.1254 0.7847 0.4177 0.035 Uiso 1 1 calc R
C4B C -0.2144(3) 0.95334(14) 0.15882(9) 0.0316(4) Uani 1 1 d .
H4B1 H -0.1920 1.0332 0.1602 0.038 Uiso 1 1 calc R
H4B2 H -0.3784 0.9287 0.1800 0.038 Uiso 1 1 calc R
C5 C 1.0858(3) 0.30262(12) 0.29755(8) 0.0240(3) Uani 1 1 d .
H5 H 0.9672 0.2963 0.2639 0.029 Uiso 1 1 calc R
C5A C 0.1220(3) 0.88597(13) 0.45390(8) 0.0271(4) Uani 1 1 d .
H5A1 H 0.2882 0.8746 0.4744 0.033 Uiso 1 1 calc R
H5A2 H 0.1388 0.9373 0.4065 0.033 Uiso 1 1 calc R
C5B C -0.2128(3) 0.94725(15) 0.08275(9) 0.0358(4) Uani 1 1 d .
H5B1 H -0.3672 0.9820 0.0612 0.043 Uiso 1 1 calc R
H5B2 H -0.2144 0.8666 0.0816 0.043 Uiso 1 1 calc R
C6 C 1.0708(3) 0.39597(12) 0.32585(8) 0.0219(3) Uani 1 1 d .
C6A C -0.0441(3) 0.94147(12) 0.49914(8) 0.0268(4) Uani 1 1 d .
H6A1 H -0.2136 0.9472 0.4808 0.032 Uiso 1 1 calc R
H6A2 H -0.0503 0.8929 0.5475 0.032 Uiso 1 1 calc R
C6B C 0.0042(3) 1.00464(14) 0.03776(8) 0.0311(4) Uani 1 1 d .
H6B1 H 0.0060 1.0856 0.0381 0.037 Uiso 1 1 calc R
H6B2 H 0.1595 0.9701 0.0587 0.037 Uiso 1 1 calc R
C7 C 1.2376(3) 0.39952(13) 0.37851(8) 0.0243(3) Uani 1 1 d .
H7 H 1.2313 0.4601 0.4009 0.029 Uiso 1 1 calc R
C8 C 1.4110(3) 0.31501(13) 0.39791(8) 0.0258(3) Uani 1 1 d .
H8 H 1.5232 0.3151 0.4343 0.031 Uiso 1 1 calc R
C9 C 0.8962(3) 0.48842(12) 0.29471(8) 0.0217(3) Uani 1 1 d .
C10 C 0.8631(3) 0.51561(12) 0.22340(8) 0.0232(3) Uani 1 1 d .
H10 H 0.9594 0.4767 0.1959 0.028 Uiso 1 1 calc R
C11 C 0.6937(3) 0.59814(12) 0.18886(8) 0.0222(3) Uani 1 1 d .
C12 C 0.5624(3) 0.65267(12) 0.23087(8) 0.0246(3) Uani 1 1 d .
H12 H 0.4454 0.7089 0.2104 0.030 Uiso 1 1 calc R
C14 C 0.7538(3) 0.54866(12) 0.33517(8) 0.0225(3) Uani 1 1 d .
C16 C 0.6583(3) 0.62483(12) 0.11240(8) 0.0219(3) Uani 1 1 d .
C17 C 0.4487(3) 0.68209(13) 0.08201(8) 0.0289(4) Uani 1 1 d .
H17 H 0.3261 0.7045 0.1110 0.035 Uiso 1 1 calc R
C18 C 0.4164(3) 0.70667(13) 0.01039(8) 0.0289(4) Uani 1 1 d .
H18 H 0.2732 0.7462 -0.0095 0.035 Uiso 1 1 calc R
C19 C 0.5930(3) 0.67356(13) -0.03232(8) 0.0234(3) Uani 1 1 d .
C20 C 0.8039(3) 0.61811(14) -0.00323(8) 0.0309(4) Uani 1 1 d .
H20 H 0.9268 0.5965 -0.0325 0.037 Uiso 1 1 calc R
C21 C 0.8354(3) 0.59434(14) 0.06820(8) 0.0299(4) Uani 1 1 d .
H21 H 0.9808 0.5564 0.0877 0.036 Uiso 1 1 calc R
C25 C 0.7276(3) 0.82417(13) -0.15728(8) 0.0277(4) Uani 1 1 d .
H25A H 0.9004 0.8102 -0.1440 0.042 Uiso 1 1 calc R
H25B H 0.6618 0.8856 -0.1382 0.042 Uiso 1 1 calc R
H25C H 0.7172 0.8456 -0.2085 0.042 Uiso 1 1 calc R

loop_
_atom_site_aniso_label
_atom_site_aniso_U_11
_atom_site_aniso_U_22
_atom_site_aniso_U_33
_atom_site_aniso_U_23
_atom_site_aniso_U_13
_atom_site_aniso_U_12
S22 0.0237(2) 0.0305(2) 0.0186(2) -0.00682(16) -0.00262(15) 0.00487(16)
O1A 0.0444(7) 0.0341(6) 0.0210(6) -0.0078(5) -0.0054(5) 0.0151(5)
O1B 0.0670(10) 0.0580(9) 0.0278(7) -0.0111(6) -0.0064(6) 0.0378(7)
O2 0.0366(7) 0.0385(7) 0.0275(7) -0.0096(5) -0.0086(5) 0.0191(5)
O3A 0.0520(8) 0.0404(7) 0.0191(6) -0.0055(5) 0.0031(5) 0.0236(6)
O3B 0.0707(10) 0.0779(10) 0.0328(8) -0.0149(7) -0.0063(7) 0.0523(8)
O23 0.0391(7) 0.0301(6) 0.0256(6) -0.0111(5) 0.0002(5) 0.0049(5)
O24 0.0229(6) 0.0558(8) 0.0262(6) -0.0088(6) -0.0052(5) 0.0057(5)
N4 0.0284(7) 0.0267(7) 0.0204(7) -0.0054(5) -0.0017(6) 0.0081(6)
N13 0.0308(7) 0.0252(7) 0.0190(7) -0.0077(5) 0.0009(6) 0.0088(6)
N15 0.0309(7) 0.0314(7) 0.0193(7) -0.0095(6) -0.0021(6) 0.0104(6)
C1 0.0413(11) 0.0389(10) 0.0346(10) -0.0119(8) -0.0032(8) 0.0184(8)
C2A 0.0363(9) 0.0267(8) 0.0224(9) -0.0105(7) -0.0007(7) 0.0062(7)
C2B 0.0345(10) 0.0287(8) 0.0269(9) -0.0052(7) 0.0004(7) 0.0063(7)
C3 0.0254(8) 0.0283(8) 0.0189(8) -0.0016(6) 0.0008(6) 0.0074(7)
C4A 0.0354(9) 0.0288(8) 0.0251(9) -0.0090(7) 0.0052(7) 0.0059(7)
C4B 0.0273(9) 0.0322(9) 0.0334(10) -0.0043(7) -0.0017(7) 0.0052(7)
C5 0.0256(8) 0.0285(8) 0.0183(8) -0.0064(6) -0.0027(6) 0.0043(6)
C5A 0.0312(9) 0.0268(8) 0.0239(9) -0.0078(7) 0.0025(7) 0.0079(7)
C5B 0.0304(10) 0.0400(10) 0.0363(11) -0.0075(8) -0.0073(8) 0.0014(8)
C6 0.0232(8) 0.0256(8) 0.0160(7) -0.0036(6) 0.0002(6) 0.0055(6)
C6A 0.0322(9) 0.0272(8) 0.0219(8) -0.0082(7) 0.0043(7) 0.0063(7)
C6B 0.0308(9) 0.0328(9) 0.0298(9) -0.0076(7) -0.0082(7) 0.0035(7)
C7 0.0263(8) 0.0267(8) 0.0205(8) -0.0073(6) 0.0012(6) 0.0023(6)
C8 0.0254(8) 0.0325(9) 0.0187(8) -0.0047(7) -0.0033(6) 0.0017(7)
C9 0.0224(8) 0.0226(7) 0.0202(8) -0.0055(6) -0.0001(6) 0.0034(6)
C10 0.0248(8) 0.0247(8) 0.0206(8) -0.0068(6) 0.0014(6) 0.0054(6)
C11 0.0239(8) 0.0229(7) 0.0192(8) -0.0041(6) 0.0004(6) 0.0024(6)
C12 0.0281(9) 0.0247(8) 0.0204(8) -0.0044(6) -0.0015(7) 0.0065(6)
C14 0.0237(8) 0.0229(7) 0.0211(8) -0.0061(6) -0.0014(6) 0.0023(6)
C16 0.0243(8) 0.0213(7) 0.0194(8) -0.0040(6) -0.0006(6) 0.0039(6)
C17 0.0271(9) 0.0376(9) 0.0228(9) -0.0093(7) 0.0011(7) 0.0107(7)
C18 0.0260(9) 0.0371(9) 0.0237(9) -0.0075(7) -0.0042(7) 0.0126(7)
C19 0.0247(8) 0.0270(8) 0.0184(8) -0.0053(6) -0.0017(6) 0.0041(6)
C20 0.0285(9) 0.0432(10) 0.0205(8) -0.0075(7) 0.0009(7) 0.0146(8)
C21 0.0276(9) 0.0403(9) 0.0210(8) -0.0063(7) -0.0025(7) 0.0145(7)
C25 0.0303(9) 0.0312(9) 0.0217(8) -0.0069(7) -0.0029(7) 0.0049(7)

loop_
_atom_type_symbol
_atom_type_description
_atom_type_scat_dispersion_real
_atom_type_scat_dispersion_imag
_atom_type_scat_source
C C 0.0033 0.0016 'International Tables Vol C Tables 4.2.6.8 and 6.1.1.4'
H H 0.0000 0.0000 'International Tables Vol C Tables 4.2.6.8 and 6.1.1.4'
N N 0.0061 0.0033 'International Tables Vol C Tables 4.2.6.8 and 6.1.1.4'
O O 0.0106 0.0060 'International Tables Vol C Tables 4.2.6.8 and 6.1.1.4'
S S 0.1246 0.1234 'International Tables Vol C Tables 4.2.6.8 and 6.1.1.4'

loop_
_geom_angle_atom_site_label_1
_geom_angle_atom_site_label_2
_geom_angle_atom_site_label_3
_geom_angle
_geom_angle_site_symmetry_1
O23 S22 O24 118.56(7) .
O23 S22 C25 108.54(7) .
O24 S22 C25 108.65(7) .
O23 S22 C19 108.04(7) .
O24 S22 C19 108.14(7) .
C25 S22 C19 103.94(8) .
C2B O1B H1B 109.5 .
C3 O2 C1 117.10(12) .
C3 N4 C5 116.96(13) .
C12 N13 C14 124.36(12) .
C12 N13 H13 117.8 .
C14 N13 H13 117.8 .
C14 N15 H15A 120.0 .
C14 N15 H15B 120.0 .
H15A N15 H15B 120.0 .
O2 C1 H1A 109.5 .
O2 C1 H1D 109.5 .
H1A C1 H1D 109.5 .
O2 C1 H1C 109.5 .
H1A C1 H1C 109.5 .
H1D C1 H1C 109.5 .
O1A C2A O3A 122.93(13) .
O1A C2A C4A 119.88(14) .
O3A C2A C4A 117.14(13) .
O3B C2B O1B 123.21(15) .
O3B C2B C4B 123.81(16) .
O1B C2B C4B 112.97(13) .
N4 C3 O2 119.18(13) .
N4 C3 C8 123.99(13) .
O2 C3 C8 116.83(14) .
C2A C4A C5A 110.86(14) .
C2A C4A H4A1 109.5 .
C5A C4A H4A1 109.5 .
C2A C4A H4A2 109.5 .
C5A C4A H4A2 109.5 .
H4A1 C4A H4A2 108.1 .
C2B C4B C5B 114.74(13) .
C2B C4B H4B1 108.6 .
C5B C4B H4B1 108.6 .
C2B C4B H4B2 108.6 .
C5B C4B H4B2 108.6 .
H4B1 C4B H4B2 107.6 .
N4 C5 C6 124.49(14) .
N4 C5 H5 117.8 .
C6 C5 H5 117.8 .
C6A C5A C4A 112.44(13) .
C6A C5A H5A1 109.1 .
C4A C5A H5A1 109.1 .
C6A C5A H5A2 109.1 .
C4A C5A H5A2 109.1 .
H5A1 C5A H5A2 107.8 .
C4B C5B C6B 115.78(14) .
C4B C5B H5B1 108.3 .
C6B C5B H5B1 108.3 .
C4B C5B H5B2 108.3 .
C6B C5B H5B2 108.3 .
H5B1 C5B H5B2 107.4 .
C5 C6 C7 116.59(13) .
C5 C6 C9 118.49(13) .
C7 C6 C9 124.72(13) .
C6A C6A C5A 112.67(16) 2_576
C6A C6A H6A1 109.1 2_576
C5A C6A H6A1 109.1 .
C6A C6A H6A2 109.1 2_576
C5A C6A H6A2 109.1 .
H6A1 C6A H6A2 107.8 .
C6B C6B C5B 113.31(18) 2_575
C6B C6B H6B1 108.9 2_575
C5B C6B H6B1 108.9 .
C6B C6B H6B2 108.9 2_575
C5B C6B H6B2 108.9 .
H6B1 C6B H6B2 107.7 .
C8 C7 C6 119.92(14) .
C8 C7 H7 120.0 .
C6 C7 H7 120.0 .
C7 C8 C3 117.86(14) .
C7 C8 H8 121.1 .
C3 C8 H8 121.1 .
C10 C9 C14 117.70(13) .
C10 C9 C6 118.88(12) .
C14 C9 C6 123.39(13) .
C9 C10 C11 123.55(13) .
C9 C10 H10 118.2 .
C11 C10 H10 118.2 .
C12 C11 C10 115.74(14) .
C12 C11 C16 121.58(13) .
C10 C11 C16 122.68(13) .
N13 C12 C11 121.28(13) .
N13 C12 H12 119.4 .
C11 C12 H12 119.4 .
N15 C14 N13 116.40(12) .
N15 C14 C9 126.24(13) .
N13 C14 C9 117.36(13) .
C21 C16 C17 117.88(14) .
C21 C16 C11 120.76(13) .
C17 C16 C11 121.35(13) .
C18 C17 C16 121.09(14) .
C18 C17 H17 119.5 .
C16 C17 H17 119.5 .
C17 C18 C19 119.92(14) .
C17 C18 H18 120.0 .
C19 C18 H18 120.0 .
C18 C19 C20 119.81(14) .
C18 C19 S22 121.13(11) .
C20 C19 S22 119.05(11) .
C21 C20 C19 119.93(14) .
C21 C20 H20 120.0 .
C19 C20 H20 120.0 .
C20 C21 C16 121.34(14) .
C20 C21 H21 119.3 .
C16 C21 H21 119.3 .
S22 C25 H25A 109.5 .
S22 C25 H25B 109.5 .
H25A C25 H25B 109.5 .
S22 C25 H25C 109.5 .
H25A C25 H25C 109.5 .
H25B C25 H25C 109.5 .

loop_
_geom_bond_atom_site_label_1
_geom_bond_atom_site_label_2
_geom_bond_distance
_geom_bond_site_symmetry_2
S22 O23 1.4377(10) .
S22 O24 1.4432(11) .
S22 C25 1.7520(17) .
S22 C19 1.7633(16) .
O1A C2A 1.2448(17) .
O1B C2B 1.311(2) .
O1B H1B 0.8400 .
O2 C3 1.3559(16) .
O2 C1 1.4375(18) .
O3A C2A 1.2810(19) .
O3B C2B 1.1954(18) .
N4 C3 1.319(2) .
N4 C5 1.3431(17) .
N13 C12 1.3463(19) .
N13 C14 1.3501(18) .
N13 H13 0.8800 .
N15 C14 1.3426(19) .
N15 H15A 0.8800 .
N15 H15B 0.8800 .
C1 H1A 0.9800 .
C1 H1D 0.9800 .
C1 H1C 0.9800 .
C2A C4A 1.505(2) .
C2B C4B 1.505(2) .
C3 C8 1.394(2) .
C4A C5A 1.529(2) .
C4A H4A1 0.9900 .
C4A H4A2 0.9900 .
C4B C5B 1.519(2) .
C4B H4B1 0.9900 .
C4B H4B2 0.9900 .
C5 C6 1.388(2) .
C5 H5 0.9500 .
C5A C6A 1.5239(19) .
C5A H5A1 0.9900 .
C5A H5A2 0.9900 .
C5B C6B 1.522(2) .
C5B H5B1 0.9900 .
C5B H5B2 0.9900 .
C6 C7 1.399(2) .
C6 C9 1.4871(19) .
C6A C6A 1.517(3) 2_576
C6A H6A1 0.9900 .
C6A H6A2 0.9900 .
C6B C6B 1.522(3) 2_575
C6B H6B1 0.9900 .
C6B H6B2 0.9900 .
C7 C8 1.378(2) .
C7 H7 0.9500 .
C8 H8 0.9500 .
C9 C10 1.377(2) .
C9 C14 1.4247(19) .
C10 C11 1.4120(19) .
C10 H10 0.9500 .
C11 C12 1.3700(19) .
C11 C16 1.477(2) .
C12 H12 0.9500 .
C16 C21 1.393(2) .
C16 C17 1.396(2) .
C17 C18 1.383(2) .
C17 H17 0.9500 .
C18 C19 1.385(2) .
C18 H18 0.9500 .
C19 C20 1.385(2) .
C20 C21 1.379(2) .
C20 H20 0.9500 .
C21 H21 0.9500 .
C25 H25A 0.9800 .
C25 H25B 0.9800 .
C25 H25C 0.9800 .

loop_
_geom_torsion_atom_site_label_1
_geom_torsion_atom_site_label_2
_geom_torsion_atom_site_label_3
_geom_torsion_atom_site_label_4
_geom_torsion
_geom_torsion_site_symmetry_4
C5 N4 C3 O2 -177.32(14) .
C5 N4 C3 C8 2.9(2) .
C1 O2 C3 N4 11.5(2) .
C1 O2 C3 C8 -168.70(15) .
O1A C2A C4A C5A 103.74(18) .
O3A C2A C4A C5A -73.78(19) .
O3B C2B C4B C5B 1.5(3) .
O1B C2B C4B C5B -177.25(15) .
C3 N4 C5 C6 1.4(2) .
C2A C4A C5A C6A -167.45(13) .
C2B C4B C5B C6B -70.48(19) .
N4 C5 C6 C7 -4.0(2) .
N4 C5 C6 C9 171.07(14) .
C4A C5A C6A C6A -175.56(16) 2_576
C4B C5B C6B C6B 179.82(16) 2_575
C5 C6 C7 C8 2.3(2) .
C9 C6 C7 C8 -172.40(14) .
C6 C7 C8 C3 1.5(2) .
N4 C3 C8 C7 -4.4(2) .
O2 C3 C8 C7 175.86(14) .
C5 C6 C9 C10 -36.4(2) .
C7 C6 C9 C10 138.26(16) .
C5 C6 C9 C14 141.53(16) .
C7 C6 C9 C14 -43.8(2) .
C14 C9 C10 C11 -1.1(2) .
C6 C9 C10 C11 176.95(14) .
C9 C10 C11 C12 0.9(2) .
C9 C10 C11 C16 -179.06(15) .
C14 N13 C12 C11 -1.2(2) .
C10 C11 C12 N13 0.2(2) .
C16 C11 C12 N13 -179.80(14) .
C12 N13 C14 N15 -178.60(14) .
C12 N13 C14 C9 1.1(2) .
C10 C9 C14 N15 179.71(15) .
C6 C9 C14 N15 1.8(3) .
C10 C9 C14 N13 0.1(2) .
C6 C9 C14 N13 -177.85(14) .
C12 C11 C16 C21 161.60(15) .
C10 C11 C16 C21 -18.4(2) .
C12 C11 C16 C17 -17.8(2) .
C10 C11 C16 C17 162.20(15) .
C21 C16 C17 C18 0.7(2) .
C11 C16 C17 C18 -179.88(15) .
C16 C17 C18 C19 0.5(3) .
C17 C18 C19 C20 -1.4(3) .
C17 C18 C19 S22 178.73(13) .
O23 S22 C19 C18 -147.01(13) .
O24 S22 C19 C18 -17.53(16) .
C25 S22 C19 C18 97.82(14) .
O23 S22 C19 C20 33.13(15) .
O24 S22 C19 C20 162.61(13) .
C25 S22 C19 C20 -82.05(14) .
C18 C19 C20 C21 1.1(3) .
S22 C19 C20 C21 -179.02(14) .
C19 C20 C21 C16 0.1(3) .
C17 C16 C21 C20 -1.0(2) .
C11 C16 C21 C20 179.58(16) .
